data_7123153
loop_
_publ_author_name
'Deck, Eva'
'Wagner, Hanna E.'
'Paradies, Jan'
'Breher, Frank'

_publ_section_title
;
 Redox-Responsive Phosphonite Gold Complexes in Hydroamination Catalysis
;
_journal_name_full 'Chemical Communications'
_journal_paper_doi 10.1039/C9CC01492F
_journal_year 2019
_chemical_formula_moiety 'C34 H33 Fe O2 P'
_chemical_formula_sum 'C34 H33 Fe O2 P'
_chemical_formula_weight 560.42
_space_group_crystal_system monoclinic
_space_group_IT_number 14
_space_group_name_Hall '-P 2yn'
_space_group_name_H-M_alt 'P 1 21/n 1'
_symmetry_space_group_name_Hall '-P 2yn'
_symmetry_space_group_name_H-M 'P 1 21/n 1'
_atom_sites_solution_hydrogens geom
_atom_sites_solution_primary dual
_audit_creation_date 2019-02-19
_audit_creation_method
;
Olex2 1.2
(compiled 2018.05.29 svn.r3508 for OlexSys, GUI svn.r5506)
;
_audit_update_record
;
2019-02-19 deposited with the CCDC.    2019-03-20 downloaded from the CCDC.
;
_cell_angle_alpha 90
_cell_angle_beta 98.26(3)
_cell_angle_gamma 90
_cell_formula_units_Z 4
_cell_length_a 16.209(3)
_cell_length_b 7.8880(16)
_cell_length_c 21.500(4)
_cell_measurement_reflns_used 15326
_cell_measurement_temperature 200
_cell_measurement_theta_max 29.695
_cell_measurement_theta_min 1.48
_cell_volume 2720.4(9)
_computing_molecular_graphics 'Olex2 (Dolomanov et al., 2009)'
_computing_publication_material 'Olex2 (Dolomanov et al., 2009)'
_computing_structure_refinement 'ShelXL (Sheldrick, 2015)'
_computing_structure_solution 'ShelXT (Sheldrick, 2015)'
_diffrn_ambient_temperature 200.0
_diffrn_measured_fraction_theta_full 1.000
_diffrn_measured_fraction_theta_max 1.000
_diffrn_measurement_device_type 'Bruker P4'
_diffrn_measurement_method '\w scans'
_diffrn_radiation_monochromator graphite
_diffrn_radiation_type MoK\a
_diffrn_radiation_wavelength 0.71073
_diffrn_reflns_av_R_equivalents 0.0756
_diffrn_reflns_av_unetI/netI 0.0515
_diffrn_reflns_Laue_measured_fraction_full 1.000
_diffrn_reflns_Laue_measured_fraction_max 1.000
_diffrn_reflns_limit_h_max 19
_diffrn_reflns_limit_h_min -18
_diffrn_reflns_limit_k_max 9
_diffrn_reflns_limit_k_min -9
_diffrn_reflns_limit_l_max 26
_diffrn_reflns_limit_l_min -26
_diffrn_reflns_number 23780
_diffrn_reflns_point_group_measured_fraction_full 1.000
_diffrn_reflns_point_group_measured_fraction_max 1.000
_diffrn_reflns_theta_full 25.242
_diffrn_reflns_theta_max 25.998
_diffrn_reflns_theta_min 1.476
_exptl_absorpt_coefficient_mu 0.644
_exptl_absorpt_correction_type none
_exptl_crystal_colour 'clear yellow'
_exptl_crystal_colour_lustre clear
_exptl_crystal_colour_primary yellow
_exptl_crystal_density_diffrn 1.368
_exptl_crystal_description plate
_exptl_crystal_F_000 1176
_exptl_crystal_size_max 0.2
_exptl_crystal_size_mid 0.1
_exptl_crystal_size_min 0.05
_refine_diff_density_max 0.407
_refine_diff_density_min -0.439
_refine_diff_density_rms 0.076
_refine_ls_extinction_coef 0.0080(9)
_refine_ls_extinction_expression Fc^*^=kFc[1+0.001xFc^2^\l^3^/sin(2\q)]^-1/4^
_refine_ls_extinction_method 'SHELXL-2017/1 (Sheldrick 2017)'
_refine_ls_goodness_of_fit_ref 1.048
_refine_ls_hydrogen_treatment constr
_refine_ls_matrix_type full
_refine_ls_number_parameters 350
_refine_ls_number_reflns 5350
_refine_ls_number_restraints 0
_refine_ls_restrained_S_all 1.048
_refine_ls_R_factor_all 0.0873
_refine_ls_R_factor_gt 0.0522
_refine_ls_shift/su_max 0.000
_refine_ls_shift/su_mean 0.000
_refine_ls_structure_factor_coef Fsqd
_refine_ls_weighting_details 'w=1/[\s^2^(Fo^2^)+(0.0857P)^2^+1.1240P] where P=(Fo^2^+2Fc^2^)/3'
_refine_ls_weighting_scheme calc
_refine_ls_wR_factor_gt 0.1299
_refine_ls_wR_factor_ref 0.1644
_reflns_Friedel_coverage 0.000
_reflns_number_gt 3431
_reflns_number_total 5350
_reflns_threshold_expression 'I > 2\s(I)'
_cod_data_source_file c9cc01492f2.cif
_cod_data_source_block hw_a
_cod_original_cell_volume 2720.4(10)
_cod_database_code 7123153
_shelx_shelxl_version_number 2017/1
_shelx_space_group_comment
;
The symmetry employed for this shelxl refinement is uniquely defined
by the following loop, which should always be used as a source of
symmetry information in preference to the above space-group names.
They are only intended as comments.
;
_olex2_refinement_description
;
1. Fixed Uiso
 At 1.2 times of:
  All C(H) groups
 At 1.5 times of:
  All C(H,H,H) groups
2.a Aromatic/amide H refined with riding coordinates:
 C10(H10), C102(H102), C119(H119), C5(H5), C9(H9), C7(H7), C108(H108),
 C110(H110), C8(H8), C103(H103), C2(H2), C104(H104), C4(H4), C117(H117), C3(H3)
2.b Idealised Me refined as rotating group:
 C114(H11A,H11B,H11C), C123(H12A,H12B,H12C), C112(H11D,H11E,H11F), C121(H12D,
 H12E,H12F), C122(H12G,H12H,H12I), C113(H11G,H11H,H11I)
;
_olex2_exptl_crystal_mounting_method 'glass needle'
_olex2_submission_original_sample_id ED116_fcopoter
_olex2_submission_special_instructions 'No special instructions were received'

loop_
_space_group_symop_operation_xyz
'x, y, z'
'-x+1/2, y+1/2, -z+1/2'
'-x, -y, -z'
'x-1/2, -y-1/2, z-1/2'

loop_
_atom_site_label
_atom_site_type_symbol
_atom_site_fract_x
_atom_site_fract_y
_atom_site_fract_z
_atom_site_U_iso_or_equiv
_atom_site_adp_type
_atom_site_occupancy
_atom_site_site_symmetry_order
_atom_site_calc_flag
_atom_site_refinement_flags_posn
Fe1 Fe 0.34110(3) 0.41460(7) 0.85460(2) 0.0459(2) Uani 1 1 d .
P1 P 0.46065(6) 0.45116(12) 0.73903(5) 0.0445(3) Uani 1 1 d .
O2 O 0.50209(15) 0.5052(3) 0.81147(12) 0.0448(6) Uani 1 1 d .
O1 O 0.42069(16) 0.2624(3) 0.75092(12) 0.0485(6) Uani 1 1 d .
C101 C 0.6167(2) 0.2725(5) 0.75153(17) 0.0442(8) Uani 1 1 d .
C6 C 0.4474(2) 0.5427(5) 0.85368(17) 0.0445(8) Uani 1 1 d .
C100 C 0.5575(2) 0.3753(5) 0.71457(17) 0.0446(8) Uani 1 1 d .
C106 C 0.6061(2) 0.1912(5) 0.81320(17) 0.0448(8) Uani 1 1 d .
C115 C 0.5124(2) 0.5366(5) 0.61280(17) 0.0453(8) Uani 1 1 d .
C1 C 0.3509(2) 0.2611(5) 0.78186(18) 0.0485(9) Uani 1 1 d .
C10 C 0.4501(2) 0.4602(5) 0.91208(17) 0.0478(9) Uani 1 1 d .
H10 H 0.489799 0.378137 0.929338 0.057 Uiso 1 1 calc R
C105 C 0.5750(2) 0.4352(5) 0.65575(17) 0.0473(9) Uani 1 1 d .
C102 C 0.6920(2) 0.2373(5) 0.72984(19) 0.0512(9) Uani 1 1 d .
H102 H 0.731822 0.166617 0.754130 0.061 Uiso 1 1 calc R
C111 C 0.6441(2) 0.2656(5) 0.86929(18) 0.0471(9) Uani 1 1 d .
C116 C 0.5293(3) 0.7071(5) 0.60078(19) 0.0516(9) Uani 1 1 d .
C107 C 0.5683(3) 0.0325(5) 0.81488(19) 0.0494(9) Uani 1 1 d .
C119 C 0.3813(3) 0.5644(5) 0.54458(19) 0.0527(10) Uani 1 1 d .
H119 H 0.331263 0.514253 0.524288 0.063 Uiso 1 1 calc R
C5 C 0.3472(3) 0.1620(6) 0.83633(19) 0.0544(10) Uani 1 1 d .
H5 H 0.388347 0.085308 0.855509 0.065 Uiso 1 1 calc R
C120 C 0.4397(3) 0.4632(5) 0.58219(18) 0.0495(9) Uani 1 1 d .
C109 C 0.6058(3) 0.0226(6) 0.9285(2) 0.0568(10) Uani 1 1 d .
C9 C 0.3815(3) 0.5234(6) 0.94047(19) 0.0554(10) Uani 1 1 d .
H9 H 0.367139 0.490261 0.980033 0.066 Uiso 1 1 calc R
C7 C 0.3791(2) 0.6581(5) 0.84484(19) 0.0508(9) Uani 1 1 d .
H7 H 0.363726 0.729814 0.809580 0.061 Uiso 1 1 calc R
C108 C 0.5682(3) -0.0471(5) 0.8725(2) 0.0564(10) Uani 1 1 d .
H108 H 0.541256 -0.153830 0.873530 0.068 Uiso 1 1 calc R
C110 C 0.6431(3) 0.1800(6) 0.92583(19) 0.0552(10) Uani 1 1 d .
H110 H 0.668803 0.231085 0.963742 0.066 Uiso 1 1 calc R
C8 C 0.3385(3) 0.6453(6) 0.8986(2) 0.0578(10) Uani 1 1 d .
H8 H 0.290481 0.707438 0.905650 0.069 Uiso 1 1 calc R
C103 C 0.7099(3) 0.3033(6) 0.6737(2) 0.0562(10) Uani 1 1 d .
H103 H 0.762502 0.282389 0.660660 0.067 Uiso 1 1 calc R
C118 C 0.3947(3) 0.7350(6) 0.53638(19) 0.0558(10) Uani 1 1 d .
C2 C 0.2781(2) 0.3600(6) 0.76799(19) 0.0559(10) Uani 1 1 d .
H2 H 0.265481 0.437050 0.734002 0.067 Uiso 1 1 calc R
C104 C 0.6511(3) 0.3994(5) 0.63676(19) 0.0543(10) Uani 1 1 d .
H104 H 0.662990 0.441696 0.597652 0.065 Uiso 1 1 calc R
C4 C 0.2688(3) 0.2004(6) 0.8568(2) 0.0607(11) Uani 1 1 d .
H4 H 0.248583 0.152679 0.892270 0.073 Uiso 1 1 calc R
C114 C 0.6843(3) 0.4372(5) 0.8702(2) 0.0586(11) Uani 1 1 d .
H11A H 0.721354 0.441725 0.837952 0.088 Uiso 1 1 calc GR
H11B H 0.716791 0.457339 0.911593 0.088 Uiso 1 1 calc GR
H11C H 0.641170 0.524388 0.861541 0.088 Uiso 1 1 calc GR
C117 C 0.4689(3) 0.8033(5) 0.56344(19) 0.0558(10) Uani 1 1 d .
H117 H 0.479702 0.919723 0.556613 0.067 Uiso 1 1 calc R
C3 C 0.2269(3) 0.3216(6) 0.8152(2) 0.0619(11) Uani 1 1 d .
H3 H 0.173727 0.369320 0.818001 0.074 Uiso 1 1 calc R
C123 C 0.4216(3) 0.2767(6) 0.5874(2) 0.0660(12) Uani 1 1 d .
H12A H 0.474047 0.212968 0.592092 0.099 Uiso 1 1 calc GR
H12B H 0.385621 0.238879 0.549382 0.099 Uiso 1 1 calc GR
H12C H 0.393430 0.256885 0.624139 0.099 Uiso 1 1 calc GR
C112 C 0.5290(3) -0.0570(6) 0.7566(2) 0.0654(12) Uani 1 1 d .
H11D H 0.469278 -0.071805 0.757975 0.098 Uiso 1 1 calc GR
H11E H 0.555226 -0.168197 0.753948 0.098 Uiso 1 1 calc GR
H11F H 0.536801 0.010635 0.719599 0.098 Uiso 1 1 calc GR
C121 C 0.6117(3) 0.7890(6) 0.6259(2) 0.0652(12) Uani 1 1 d .
H12D H 0.629963 0.749641 0.668876 0.098 Uiso 1 1 calc GR
H12E H 0.605066 0.912449 0.625836 0.098 Uiso 1 1 calc GR
H12F H 0.653471 0.757864 0.599148 0.098 Uiso 1 1 calc GR
C122 C 0.3293(3) 0.8456(6) 0.5001(2) 0.0724(13) Uani 1 1 d .
H12G H 0.287636 0.774365 0.474869 0.109 Uiso 1 1 calc GR
H12H H 0.355400 0.920811 0.472334 0.109 Uiso 1 1 calc GR
H12I H 0.302133 0.913718 0.529445 0.109 Uiso 1 1 calc GR
C113 C 0.6059(4) -0.0688(7) 0.9900(2) 0.0810(16) Uani 1 1 d .
H11G H 0.556073 -0.140106 0.987663 0.121 Uiso 1 1 calc GR
H11H H 0.605929 0.014252 1.023884 0.121 Uiso 1 1 calc GR
H11I H 0.655840 -0.139893 0.998380 0.121 Uiso 1 1 calc GR

loop_
_atom_site_aniso_label
_atom_site_aniso_U_11
_atom_site_aniso_U_22
_atom_site_aniso_U_33
_atom_site_aniso_U_23
_atom_site_aniso_U_13
_atom_site_aniso_U_12
Fe1 0.0394(3) 0.0528(3) 0.0454(3) -0.0022(2) 0.0058(2) -0.0021(2)
P1 0.0416(5) 0.0465(5) 0.0458(5) 0.0029(4) 0.0079(4) -0.0002(4)
O2 0.0386(14) 0.0452(14) 0.0512(14) -0.0036(11) 0.0088(11) -0.0025(11)
O1 0.0487(15) 0.0484(15) 0.0492(14) -0.0031(11) 0.0101(11) -0.0086(12)
C101 0.046(2) 0.0408(19) 0.0456(19) 0.0014(15) 0.0080(15) -0.0008(16)
C6 0.043(2) 0.0441(19) 0.046(2) -0.0042(15) 0.0071(16) 0.0015(15)
C100 0.046(2) 0.0400(19) 0.048(2) 0.0018(15) 0.0070(16) -0.0039(15)
C106 0.046(2) 0.044(2) 0.0456(19) 0.0007(16) 0.0070(15) 0.0044(16)
C115 0.047(2) 0.046(2) 0.0444(19) 0.0038(16) 0.0121(16) 0.0041(16)
C1 0.040(2) 0.060(2) 0.046(2) -0.0067(17) 0.0106(15) -0.0104(17)
C10 0.045(2) 0.055(2) 0.043(2) -0.0049(16) 0.0041(16) 0.0011(17)
C105 0.054(2) 0.043(2) 0.046(2) 0.0040(16) 0.0095(17) 0.0006(16)
C102 0.045(2) 0.054(2) 0.055(2) 0.0050(18) 0.0086(17) 0.0075(18)
C111 0.041(2) 0.047(2) 0.052(2) -0.0024(17) 0.0021(16) 0.0020(16)
C116 0.052(2) 0.050(2) 0.055(2) 0.0052(18) 0.0166(18) 0.0020(18)
C107 0.051(2) 0.042(2) 0.054(2) 0.0021(17) 0.0060(18) -0.0014(17)
C119 0.048(2) 0.060(3) 0.050(2) 0.0014(18) 0.0099(17) 0.0049(18)
C5 0.057(2) 0.057(2) 0.051(2) 0.0002(18) 0.0128(18) -0.0133(19)
C120 0.056(2) 0.051(2) 0.043(2) 0.0004(16) 0.0124(17) 0.0011(18)
C109 0.056(3) 0.063(3) 0.053(2) 0.014(2) 0.0144(19) 0.013(2)
C9 0.060(3) 0.061(2) 0.046(2) -0.0030(18) 0.0101(18) -0.005(2)
C7 0.050(2) 0.049(2) 0.054(2) -0.0020(17) 0.0070(17) 0.0044(18)
C108 0.058(3) 0.048(2) 0.063(3) 0.0131(19) 0.011(2) -0.0019(19)
C110 0.056(2) 0.061(3) 0.047(2) -0.0022(18) 0.0033(18) 0.012(2)
C8 0.053(2) 0.060(2) 0.062(3) -0.012(2) 0.0124(19) 0.006(2)
C103 0.049(2) 0.062(3) 0.060(2) 0.004(2) 0.0160(18) 0.0084(19)
C118 0.057(2) 0.064(3) 0.047(2) 0.0059(19) 0.0131(18) 0.011(2)
C2 0.041(2) 0.077(3) 0.049(2) -0.003(2) 0.0014(16) -0.0039(19)
C104 0.056(2) 0.060(2) 0.050(2) 0.0055(18) 0.0183(18) 0.007(2)
C4 0.058(3) 0.072(3) 0.055(2) -0.007(2) 0.018(2) -0.019(2)
C114 0.051(2) 0.053(2) 0.069(3) -0.007(2) -0.004(2) -0.0029(19)
C117 0.064(3) 0.047(2) 0.059(2) 0.0109(18) 0.018(2) 0.0087(19)
C3 0.041(2) 0.084(3) 0.061(3) -0.014(2) 0.0078(18) -0.010(2)
C123 0.076(3) 0.053(2) 0.068(3) -0.003(2) 0.004(2) -0.008(2)
C112 0.082(3) 0.048(2) 0.064(3) -0.009(2) 0.004(2) -0.008(2)
C121 0.058(3) 0.055(2) 0.085(3) 0.002(2) 0.016(2) -0.005(2)
C122 0.075(3) 0.068(3) 0.073(3) 0.011(2) 0.005(2) 0.021(3)
C113 0.083(4) 0.093(4) 0.069(3) 0.031(3) 0.016(3) 0.016(3)

loop_
_atom_type_symbol
_atom_type_description
_atom_type_scat_dispersion_real
_atom_type_scat_dispersion_imag
_atom_type_scat_source
C C 0.0033 0.0016 'International Tables Vol C Tables 4.2.6.8 and 6.1.1.4'
H H 0.0000 0.0000 'International Tables Vol C Tables 4.2.6.8 and 6.1.1.4'
Fe Fe 0.3463 0.8444 'International Tables Vol C Tables 4.2.6.8 and 6.1.1.4'
O O 0.0106 0.0060 'International Tables Vol C Tables 4.2.6.8 and 6.1.1.4'
P P 0.1023 0.0942 'International Tables Vol C Tables 4.2.6.8 and 6.1.1.4'

loop_
_geom_angle_atom_site_label_1
_geom_angle_atom_site_label_2
_geom_angle_atom_site_label_3
_geom_angle
C6 Fe1 P1 50.44(11)
C6 Fe1 C1 97.61(15)
C6 Fe1 C10 40.86(15)
C6 Fe1 C5 115.28(16)
C6 Fe1 C9 68.57(17)
C6 Fe1 C7 41.33(15)
C6 Fe1 C8 68.40(16)
C6 Fe1 C2 114.66(16)
C6 Fe1 C4 155.24(17)
C6 Fe1 C3 154.35(17)
C1 Fe1 P1 50.08(11)
C1 Fe1 C10 114.91(16)
C1 Fe1 C5 41.06(16)
C1 Fe1 C9 154.58(17)
C1 Fe1 C7 115.51(16)
C1 Fe1 C8 154.76(18)
C1 Fe1 C2 40.87(17)
C1 Fe1 C4 68.37(17)
C1 Fe1 C3 68.31(17)
C10 Fe1 P1 83.80(12)
C10 Fe1 C9 40.99(17)
C10 Fe1 C8 68.78(17)
C10 Fe1 C2 150.35(17)
C10 Fe1 C4 125.25(18)
C10 Fe1 C3 164.45(18)
C5 Fe1 P1 83.85(12)
C5 Fe1 C10 103.18(17)
C5 Fe1 C9 124.33(17)
C5 Fe1 C7 151.56(16)
C5 Fe1 C8 163.88(18)
C5 Fe1 C2 69.41(18)
C5 Fe1 C4 41.00(17)
C5 Fe1 C3 68.72(19)
C9 Fe1 P1 118.89(13)
C9 Fe1 C4 115.48(18)
C9 Fe1 C3 132.09(18)
C7 Fe1 P1 68.27(12)
C7 Fe1 C10 69.37(16)
C7 Fe1 C9 68.72(17)
C7 Fe1 C8 40.41(17)
C7 Fe1 C2 102.97(18)
C7 Fe1 C4 163.09(18)
C7 Fe1 C3 124.13(18)
C8 Fe1 P1 108.37(13)
C8 Fe1 C9 40.69(17)
C8 Fe1 C4 131.79(18)
C8 Fe1 C3 115.37(19)
C2 Fe1 P1 67.08(12)
C2 Fe1 C9 164.22(18)
C2 Fe1 C8 124.55(18)
C2 Fe1 C4 68.63(18)
C2 Fe1 C3 40.95(17)
C4 Fe1 P1 118.39(13)
C3 Fe1 P1 107.75(13)
C3 Fe1 C4 40.20(19)
O2 P1 Fe1 61.91(9)
O2 P1 C100 96.07(15)
O1 P1 Fe1 62.06(10)
O1 P1 O2 101.55(13)
O1 P1 C100 96.95(15)
C100 P1 Fe1 142.37(12)
C6 O2 P1 117.2(2)
C1 O1 P1 116.3(2)
C100 C101 C106 125.9(3)
C102 C101 C100 118.9(3)
C102 C101 C106 115.2(3)
O2 C6 Fe1 122.0(2)
O2 C6 C10 122.9(3)
O2 C6 C7 127.3(3)
C10 C6 Fe1 71.0(2)
C10 C6 C7 109.7(3)
C7 C6 Fe1 70.7(2)
C101 C100 P1 124.7(3)
C101 C100 C105 119.1(4)
C105 C100 P1 116.0(3)
C111 C106 C101 119.2(3)
C107 C106 C101 120.7(3)
C107 C106 C111 119.5(3)
C116 C115 C105 119.5(4)
C120 C115 C105 121.4(3)
C120 C115 C116 119.1(4)
O1 C1 Fe1 122.0(2)
O1 C1 C5 122.3(4)
O1 C1 C2 127.4(4)
C5 C1 Fe1 70.7(2)
C2 C1 Fe1 70.9(2)
C2 C1 C5 110.2(4)
Fe1 C10 H10 126.7
C6 C10 Fe1 68.2(2)
C6 C10 H10 126.5
C6 C10 C9 107.0(4)
C9 C10 Fe1 70.2(2)
C9 C10 H10 126.5
C100 C105 C115 121.5(3)
C104 C105 C100 119.8(4)
C104 C105 C115 118.7(3)
C101 C102 H102 119.4
C103 C102 C101 121.3(4)
C103 C102 H102 119.4
C106 C111 C114 121.6(4)
C110 C111 C106 119.3(4)
C110 C111 C114 119.0(4)
C115 C116 C121 122.0(4)
C117 C116 C115 119.1(4)
C117 C116 C121 118.9(4)
C106 C107 C112 122.4(4)
C108 C107 C106 119.0(4)
C108 C107 C112 118.6(4)
C120 C119 H119 119.2
C118 C119 H119 119.2
C118 C119 C120 121.6(4)
Fe1 C5 H5 126.1
C1 C5 Fe1 68.2(2)
C1 C5 H5 126.8
C1 C5 C4 106.4(4)
C4 C5 Fe1 70.4(3)
C4 C5 H5 126.8
C115 C120 C119 119.4(4)
C115 C120 C123 122.1(4)
C119 C120 C123 118.5(4)
C108 C109 C110 117.5(4)
C108 C109 C113 121.2(4)
C110 C109 C113 121.3(4)
Fe1 C9 H9 127.0
C10 C9 Fe1 68.8(2)
C10 C9 H9 126.2
C8 C9 Fe1 69.6(2)
C8 C9 C10 107.7(4)
C8 C9 H9 126.2
Fe1 C7 H7 126.6
C6 C7 Fe1 68.0(2)
C6 C7 H7 126.6
C8 C7 Fe1 70.4(2)
C8 C7 C6 106.9(4)
C8 C7 H7 126.6
C107 C108 H108 118.7
C109 C108 C107 122.7(4)
C109 C108 H108 118.7
C111 C110 H110 119.0
C109 C110 C111 122.0(4)
C109 C110 H110 119.0
Fe1 C8 H8 127.1
C9 C8 Fe1 69.7(2)
C9 C8 H8 125.6
C7 C8 Fe1 69.2(2)
C7 C8 C9 108.7(4)
C7 C8 H8 125.6
C102 C103 H103 120.1
C104 C103 C102 119.8(4)
C104 C103 H103 120.1
C119 C118 C122 121.4(4)
C117 C118 C119 118.4(4)
C117 C118 C122 120.2(4)
Fe1 C2 H2 126.3
C1 C2 Fe1 68.2(2)
C1 C2 H2 126.7
C1 C2 C3 106.6(4)
C3 C2 Fe1 70.3(2)
C3 C2 H2 126.7
C105 C104 H104 119.5
C103 C104 C105 121.0(4)
C103 C104 H104 119.5
Fe1 C4 H4 127.3
C5 C4 Fe1 68.6(2)
C5 C4 H4 125.8
C3 C4 Fe1 69.8(3)
C3 C4 C5 108.3(4)
C3 C4 H4 125.8
C111 C114 H11A 109.5
C111 C114 H11B 109.5
C111 C114 H11C 109.5
H11A C114 H11B 109.5
H11A C114 H11C 109.5
H11B C114 H11C 109.5
C116 C117 H117 119.0
C118 C117 C116 122.0(4)
C118 C117 H117 119.0
Fe1 C3 H3 127.0
C2 C3 Fe1 68.7(2)
C2 C3 H3 125.8
C4 C3 Fe1 70.0(2)
C4 C3 C2 108.4(4)
C4 C3 H3 125.8
C120 C123 H12A 109.5
C120 C123 H12B 109.5
C120 C123 H12C 109.5
H12A C123 H12B 109.5
H12A C123 H12C 109.5
H12B C123 H12C 109.5
C107 C112 H11D 109.5
C107 C112 H11E 109.5
C107 C112 H11F 109.5
H11D C112 H11E 109.5
H11D C112 H11F 109.5
H11E C112 H11F 109.5
C116 C121 H12D 109.5
C116 C121 H12E 109.5
C116 C121 H12F 109.5
H12D C121 H12E 109.5
H12D C121 H12F 109.5
H12E C121 H12F 109.5
C118 C122 H12G 109.5
C118 C122 H12H 109.5
C118 C122 H12I 109.5
H12G C122 H12H 109.5
H12G C122 H12I 109.5
H12H C122 H12I 109.5
C109 C113 H11G 109.5
C109 C113 H11H 109.5
C109 C113 H11I 109.5
H11G C113 H11H 109.5
H11G C113 H11I 109.5
H11H C113 H11I 109.5

loop_
_geom_bond_atom_site_label_1
_geom_bond_atom_site_label_2
_geom_bond_distance
Fe1 P1 3.3759(15)
Fe1 C6 2.000(4)
Fe1 C1 2.002(4)
Fe1 C10 2.037(4)
Fe1 C5 2.036(4)
Fe1 C9 2.056(4)
Fe1 C7 2.037(4)
Fe1 C8 2.054(4)
Fe1 C2 2.037(4)
Fe1 C4 2.060(4)
Fe1 C3 2.058(4)
P1 O2 1.661(3)
P1 O1 1.658(3)
P1 C100 1.826(4)
O2 C6 1.388(4)
O1 C1 1.392(4)
C101 C100 1.411(5)
C101 C106 1.505(5)
C101 C102 1.396(5)
C6 C10 1.410(5)
C6 C7 1.425(5)
C100 C105 1.416(5)
C106 C111 1.402(5)
C106 C107 1.397(5)
C115 C105 1.500(5)
C115 C116 1.404(6)
C115 C120 1.392(6)
C1 C5 1.417(6)
C1 C2 1.411(6)
C10 H10 0.9500
C10 C9 1.433(6)
C105 C104 1.383(6)
C102 H102 0.9500
C102 C103 1.383(6)
C111 C110 1.392(6)
C111 C114 1.502(6)
C116 C117 1.397(6)
C116 C121 1.511(6)
C107 C108 1.390(6)
C107 C112 1.499(6)
C119 H119 0.9500
C119 C120 1.403(6)
C119 C118 1.378(6)
C5 H5 0.9500
C5 C4 1.435(6)
C120 C123 1.507(6)
C109 C108 1.382(6)
C109 C110 1.386(6)
C109 C113 1.505(6)
C9 H9 0.9500
C9 C8 1.429(6)
C7 H7 0.9500
C7 C8 1.413(6)
C108 H108 0.9500
C110 H110 0.9500
C8 H8 0.9500
C103 H103 0.9500
C103 C104 1.377(6)
C118 C117 1.369(6)
C118 C122 1.503(6)
C2 H2 0.9500
C2 C3 1.432(6)
C104 H104 0.9500
C4 H4 0.9500
C4 C3 1.415(7)
C114 H11A 0.9800
C114 H11B 0.9800
C114 H11C 0.9800
C117 H117 0.9500
C3 H3 0.9500
C123 H12A 0.9800
C123 H12B 0.9800
C123 H12C 0.9800
C112 H11D 0.9800
C112 H11E 0.9800
C112 H11F 0.9800
C121 H12D 0.9800
C121 H12E 0.9800
C121 H12F 0.9800
C122 H12G 0.9800
C122 H12H 0.9800
C122 H12I 0.9800
C113 H11G 0.9800
C113 H11H 0.9800
C113 H11I 0.9800

loop_
_geom_torsion_atom_site_label_1
_geom_torsion_atom_site_label_2
_geom_torsion_atom_site_label_3
_geom_torsion_atom_site_label_4
_geom_torsion
Fe1 P1 O2 C6 -20.4(2)
Fe1 P1 O1 C1 21.6(2)
Fe1 P1 C100 C101 -6.8(4)
Fe1 P1 C100 C105 177.5(2)
Fe1 C6 C10 C9 -59.8(3)
Fe1 C6 C7 C8 60.0(3)
Fe1 C1 C5 C4 60.4(3)
Fe1 C1 C2 C3 -60.2(3)
Fe1 C10 C9 C8 -58.9(3)
Fe1 C5 C4 C3 58.6(3)
Fe1 C9 C8 C7 -58.3(3)
Fe1 C7 C8 C9 58.6(3)
Fe1 C2 C3 C4 -58.9(3)
Fe1 C4 C3 C2 58.1(3)
P1 O2 C6 Fe1 37.7(4)
P1 O2 C6 C10 124.7(3)
P1 O2 C6 C7 -51.5(5)
P1 O1 C1 Fe1 -40.2(4)
P1 O1 C1 C5 -126.5(3)
P1 O1 C1 C2 49.3(5)
P1 C100 C105 C115 -7.5(5)
P1 C100 C105 C104 172.9(3)
O2 P1 O1 C1 70.9(3)
O2 P1 C100 C101 43.6(3)
O2 P1 C100 C105 -132.1(3)
O2 C6 C10 Fe1 -116.4(3)
O2 C6 C10 C9 -176.2(3)
O2 C6 C7 Fe1 116.1(4)
O2 C6 C7 C8 176.1(4)
O1 P1 O2 C6 -69.8(3)
O1 P1 C100 C101 -58.8(3)
O1 P1 C100 C105 125.4(3)
O1 C1 C5 Fe1 116.3(3)
O1 C1 C5 C4 176.7(3)
O1 C1 C2 Fe1 -116.2(4)
O1 C1 C2 C3 -176.3(4)
C101 C100 C105 C115 176.5(3)
C101 C100 C105 C104 -3.2(6)
C101 C106 C111 C110 -172.2(3)
C101 C106 C111 C114 9.2(6)
C101 C106 C107 C108 172.7(4)
C101 C106 C107 C112 -6.3(6)
C101 C102 C103 C104 -3.0(7)
C6 C10 C9 Fe1 58.5(3)
C6 C10 C9 C8 -0.4(5)
C6 C7 C8 Fe1 -58.4(3)
C6 C7 C8 C9 0.2(5)
C100 P1 O2 C6 -168.2(3)
C100 P1 O1 C1 168.5(3)
C100 C101 C106 C111 -101.2(5)
C100 C101 C106 C107 87.1(5)
C100 C101 C102 C103 1.1(6)
C100 C105 C104 C103 1.3(6)
C106 C101 C100 P1 7.8(5)
C106 C101 C100 C105 -176.6(3)
C106 C101 C102 C103 179.8(4)
C106 C111 C110 C109 0.2(6)
C106 C107 C108 C109 -1.5(6)
C115 C105 C104 C103 -178.4(4)
C115 C116 C117 C118 -2.3(6)
C1 C5 C4 Fe1 -59.0(3)
C1 C5 C4 C3 -0.3(5)
C1 C2 C3 Fe1 58.8(3)
C1 C2 C3 C4 -0.1(5)
C10 C6 C7 Fe1 -60.5(3)
C10 C6 C7 C8 -0.5(4)
C10 C9 C8 Fe1 58.4(3)
C10 C9 C8 C7 0.2(5)
C105 C115 C116 C117 -176.6(4)
C105 C115 C116 C121 4.7(6)
C105 C115 C120 C119 177.3(4)
C105 C115 C120 C123 -3.4(6)
C102 C101 C100 P1 -173.7(3)
C102 C101 C100 C105 2.0(5)
C102 C101 C106 C111 80.2(5)
C102 C101 C106 C107 -91.5(5)
C102 C103 C104 C105 1.8(7)
C111 C106 C107 C108 1.0(6)
C111 C106 C107 C112 -178.0(4)
C116 C115 C105 C100 113.5(4)
C116 C115 C105 C104 -66.8(5)
C116 C115 C120 C119 -5.8(6)
C116 C115 C120 C123 173.5(4)
C107 C106 C111 C110 -0.3(6)
C107 C106 C111 C114 -179.0(4)
C119 C118 C117 C116 -2.5(6)
C5 C1 C2 Fe1 60.0(3)
C5 C1 C2 C3 -0.1(5)
C5 C4 C3 Fe1 -57.9(3)
C5 C4 C3 C2 0.2(5)
C120 C115 C105 C100 -69.6(5)
C120 C115 C105 C104 110.1(5)
C120 C115 C116 C117 6.4(6)
C120 C115 C116 C121 -172.2(4)
C120 C119 C118 C117 3.2(6)
C120 C119 C118 C122 -175.3(4)
C7 C6 C10 Fe1 60.3(3)
C7 C6 C10 C9 0.6(4)
C108 C109 C110 C111 -0.7(6)
C110 C109 C108 C107 1.4(6)
C118 C119 C120 C115 1.0(6)
C118 C119 C120 C123 -178.3(4)
C2 C1 C5 Fe1 -60.1(3)
C2 C1 C5 C4 0.3(5)
C114 C111 C110 C109 178.9(4)
C112 C107 C108 C109 177.5(4)
C121 C116 C117 C118 176.4(4)
C122 C118 C117 C116 176.0(4)
C113 C109 C108 C107 -178.8(4)
C113 C109 C110 C111 179.5(4)
